data_4112699
loop_
_publ_author_name
'Zhaohui Wang'
'\<Zeljko Tomovi\'c'
'Marcel Kastler'
'Ramona Pretsch'
'Fabrizia Negri'
'Volker Enkelmann'
'Klaus M\"ullen'

_publ_contact_author_address
;                                                                               
Max Planck Institute for Polymer Research                                       
Postfach 3148                                                                   
D-55021 MAINZ                                                                   
Germany                                                                         
;
_publ_contact_author_email ' ve@mpip-mainz.mpg.de '
_publ_contact_author_fax ' Int+6131 379100 '
_publ_contact_author_name 'Volker Enkelmann'
_publ_contact_author_phone ' Int+6131 379130 '
_publ_section_title
;
 Graphitic Molecules with Partial "Zig/Zag" Periphery
;
_journal_name_full 'Journal of the American Chemical Society'
_journal_page_first 7794
_journal_page_last 7795
_journal_paper_doi 10.1021/ja048580d
_journal_volume 126
_journal_year 2004
_chemical_compound_source
;
?
;
_chemical_formula_moiety ' C80 H94 '
_chemical_formula_sum 'C80 H94'
_chemical_formula_weight 1055.63
_chemical_name_systematic
;                                                                               
?                                                                               
;
_space_group_IT_number 61
_symmetry_cell_setting orthorhombic
_symmetry_space_group_name_Hall '-P 2bc 2ac'
_symmetry_space_group_name_H-M 'P c a b'
_atom_sites_solution_hydrogens geom
_atom_sites_solution_primary direct
_audit_creation_date 04-13-01
_audit_creation_method CRYSTALS_ver_12-03-99
_cell_angle_alpha 90
_cell_angle_beta 90
_cell_angle_gamma 90
_cell_formula_units_Z 8
_cell_length_a 17.2333(6)
_cell_length_b 24.8954(8)
_cell_length_c 29.6704(9)
_cell_measurement_reflns_used 0
_cell_measurement_temperature 120
_cell_measurement_theta_max 0
_cell_measurement_theta_min 0
_cell_volume 12729.5(7)
_computing_cell_refinement
; 
 Denzo/Scalepack (Otwinowski & Minor, 1996) 
;
_computing_data_collection
; 
 COLLECT (Nonius BV, 1997) 
;
_computing_data_reduction
; 
 Denzo/Scalepack (Otwinowski & Minor, 1996) 
;
_computing_molecular_graphics
; 
 CAMERON (Watkin et al 1996) 
;
_computing_publication_material
; 
 CRYSTALS (Watkin et al 2001) 
;
_computing_structure_refinement
; 
 CRYSTALS (Watkin et al 2001) 
;
_computing_structure_solution
; 
 SHELXS 86 (Sheldrick, 1986) 
;
_diffrn_ambient_temperature 120
_diffrn_measured_fraction_theta_max 0.993
_diffrn_measurement_device_type
; 
Enraf Nonius Kappa CCD 
;
_diffrn_measurement_method '\f & \w scans'
_diffrn_radiation_monochromator graphite
_diffrn_radiation_type 'Cu K\a'
_diffrn_radiation_wavelength 1.54184
_diffrn_reflns_av_R_equivalents 0.07
_diffrn_reflns_limit_h_max 20
_diffrn_reflns_limit_h_min -19
_diffrn_reflns_limit_k_max 29
_diffrn_reflns_limit_k_min -28
_diffrn_reflns_limit_l_max 34
_diffrn_reflns_limit_l_min -34
_diffrn_reflns_number 79339
_diffrn_reflns_theta_max 64.99
_diffrn_reflns_theta_min 4.31
_diffrn_standards_decay_% 0.00
_diffrn_standards_interval_count 0
_diffrn_standards_interval_time 0
_diffrn_standards_number 0
_exptl_absorpt_coefficient_mu 0.456
_exptl_absorpt_correction_T_max 0.98
_exptl_absorpt_correction_T_min 0.86
_exptl_absorpt_correction_type multi-scan
_exptl_absorpt_process_details
; 
 SORTAV (Blessing) 
;
_exptl_crystal_colour ' orange '
_exptl_crystal_density_diffrn 1.102
_exptl_crystal_description ' plate '
_exptl_crystal_F_000 4603.038
_exptl_crystal_size_max 0.39
_exptl_crystal_size_mid 0.34
_exptl_crystal_size_min 0.27
_refine_diff_density_max 0.28
_refine_diff_density_min -0.31
_refine_ls_extinction_method none
_refine_ls_goodness_of_fit_ref 0.9609
_refine_ls_hydrogen_treatment noref
_refine_ls_matrix_type full
_refine_ls_number_parameters 723
_refine_ls_number_reflns 6454
_refine_ls_R_factor_gt 0.0804
_refine_ls_shift/su_max 0.469375
_refine_ls_structure_factor_coef F
_refine_ls_weighting_details
;
 Method= Tukey and Prince 
 W = [weight] * [1-(deltaF/6*sigmaF)^2]^2 
 
 23.5 -0.695 20.7 
;
_refine_ls_weighting_scheme calc
_refine_ls_wR_factor_ref 0.0943
_reflns_limit_h_max 20
_reflns_limit_h_min 0
_reflns_limit_k_max 29
_reflns_limit_k_min 0
_reflns_limit_l_max 34
_reflns_limit_l_min 0
_reflns_number_gt 6454
_reflns_number_total 10751
_reflns_threshold_expression >3.00\s(I)
_cod_data_source_file ja048580dsi20040311_125156.cif
_cod_data_source_block whbc
_cod_original_cell_volume 2729.5(7)
_cod_original_formula_sum ' C80 H94 '
_cod_database_code 4112699

loop_
_symmetry_equiv_pos_as_xyz
x,y,z
-x,-y,-z
-x+1/2,y,z+1/2
x+1/2,-y,-z+1/2
x+1/2,-y+1/2,z
-x+1/2,y+1/2,-z
-x,-y+1/2,z+1/2
x,y+1/2,-z+1/2

loop_
_atom_site_label
_atom_site_type_symbol
_atom_site_fract_x
_atom_site_fract_y
_atom_site_fract_z
_atom_site_U_iso_or_equiv
_atom_site_occupancy
_atom_site_adp_type
C1 C 0.11379(17) 0.14216(11) 0.1898(1) 0.0212 1.0000 Uani
C2 C 0.14103(17) 0.11759(11) 0.1502(1) 0.0212 1.0000 Uani
C3 C 0.21350(17) 0.09116(11) 0.1498(1) 0.0213 1.0000 Uani
C4 C 0.25585(17) 0.08585(11) 0.1907(1) 0.0198 1.0000 Uani
C5 C 0.22710(16) 0.10843(11) 0.2307(1) 0.0202 1.0000 Uani
C6 C 0.15679(17) 0.13836(11) 0.2301(1) 0.0207 1.0000 Uani
C7 C 0.03976(17) 0.16837(11) 0.19071(11) 0.0222 1.0000 Uani
C8 C 0.01405(17) 0.19402(12) 0.23044(11) 0.0252 1.0000 Uani
C10 C -0.11562(18) 0.20223(13) 0.19811(12) 0.0313 1.0000 Uani
C12 C -0.00949(18) 0.16607(12) 0.15249(11) 0.0261 1.0000 Uani
C13 C 0.09468(17) 0.11922(12) 0.1096(1) 0.0240 1.0000 Uani
C14 C 0.01978(17) 0.14281(12) 0.11044(11) 0.0248 1.0000 Uani
C16 C 0.00146(19) 0.11872(14) 0.03119(11) 0.0319 1.0000 Uani
C18 C 0.12216(17) 0.09522(13) 0.0695(1) 0.0255 1.0000 Uani
C19 C 0.24462(17) 0.06999(12) 0.1088(1) 0.0224 1.0000 Uani
C20 C 0.20031(18) 0.07133(13) 0.06873(11) 0.0257 1.0000 Uani
C22 C 0.30599(19) 0.02792(15) 0.02806(11) 0.0319 1.0000 Uani
C24 C 0.32107(17) 0.04856(13) 0.1079(1) 0.0250 1.0000 Uani
C25 C 0.33124(17) 0.06172(11) 0.1907(1) 0.0216 1.0000 Uani
C26 C 0.36717(17) 0.04791(12) 0.1496(1) 0.0231 1.0000 Uani
C28 C 0.48888(18) 0.03230(13) 0.1892(1) 0.0253 1.0000 Uani
C30 C 0.37189(17) 0.05473(12) 0.2317(1) 0.0217 1.0000 Uani
C31 C 0.26827(16) 0.10012(11) 0.2728(1) 0.0203 1.0000 Uani
C32 C 0.33367(16) 0.06584(12) 0.2746(1) 0.0206 1.0000 Uani
C33 C 0.35958(17) 0.04759(12) 0.3182(1) 0.0238 1.0000 Uani
C35 C 0.27974(18) 0.11805(13) 0.3531(1) 0.0262 1.0000 Uani
C36 C 0.24122(17) 0.12693(12) 0.3117(1) 0.0225 1.0000 Uani
C37 C 0.13293(17) 0.16765(12) 0.2696(1) 0.0225 1.0000 Uani
C38 C 0.17709(18) 0.16242(12) 0.3096(1) 0.0235 1.0000 Uani
C39 C 0.15682(19) 0.19338(13) 0.34763(11) 0.0288 1.0000 Uani
C41 C 0.05852(18) 0.24171(13) 0.30277(11) 0.0283 1.0000 Uani
C42 C 0.06750(17) 0.20239(12) 0.26793(11) 0.0239 1.0000 Uani
C45 C -0.2021(2) 0.21787(15) 0.20130(14) 0.0408 1.0000 Uani
C49 C -0.0497(2) 0.11713(17) -0.01108(12) 0.0418 1.0000 Uani
C53 C 0.3409(2) 0.00401(18) -0.01519(12) 0.0426 1.0000 Uani
C57 C 0.57644(19) 0.01999(16) 0.18677(11) 0.0337 1.0000 Uani
C61 C 0.40381(18) -0.00584(13) 0.32827(11) 0.0278 1.0000 Uani
C65 C 0.0163(2) 0.29702(14) 0.29873(13) 0.0353 1.0000 Uani
C9 C -0.06504(18) 0.20692(12) 0.23430(12) 0.0285 1.0000 Uani
C11 C -0.08606(18) 0.18422(12) 0.15694(12) 0.0293 1.0000 Uani
C15 C -0.02408(18) 0.14256(14) 0.07078(11) 0.0298 1.0000 Uani
C17 C 0.07444(19) 0.09502(14) 0.03130(11) 0.0314 1.0000 Uani
C21 C 0.23261(18) 0.05023(14) 0.02926(11) 0.0307 1.0000 Uani
C23 C 0.34913(18) 0.02781(14) 0.06781(11) 0.0298 1.0000 Uani
C27 C 0.44535(18) 0.03302(13) 0.15001(11) 0.0267 1.0000 Uani
C29 C 0.45170(17) 0.04237(12) 0.22958(11) 0.0235 1.0000 Uani
C34 C 0.33519(18) 0.07692(13) 0.35499(11) 0.0272 1.0000 Uani
C40 C 0.09986(19) 0.23298(13) 0.34232(11) 0.0317 1.0000 Uani
C43 C 0.1984(2) 0.18515(15) 0.38875(12) 0.0356 1.0000 Uani
C44 C 0.2565(2) 0.14894(14) 0.39154(11) 0.0316 1.0000 Uani
H91 H -0.08466(18) 0.21898(12) 0.26243(12) 0.0339 1.0000 Uiso
H111 H -0.11906(18) 0.18392(12) 0.13133(12) 0.0351 1.0000 Uiso
H151 H -0.07333(18) 0.15965(14) 0.07078(11) 0.0361 1.0000 Uiso
H171 H 0.09171(19) 0.07749(14) 0.00472(11) 0.0398 1.0000 Uiso
H211 H 0.20245(18) 0.05088(14) 0.00250(11) 0.0355 1.0000 Uiso
H231 H 0.39925(18) 0.01200(14) 0.06745(11) 0.0379 1.0000 Uiso
H271 H 0.46964(18) 0.02303(13) 0.12255(11) 0.0341 1.0000 Uiso
H291 H 0.48062(17) 0.04100(12) 0.25678(11) 0.0290 1.0000 Uiso
H341 H 0.35810(18) 0.06887(13) 0.38329(11) 0.0323 1.0000 Uiso
H401 H 0.08864(19) 0.25517(13) 0.36752(11) 0.0431 1.0000 Uiso
H431 H 0.1848(2) 0.20574(15) 0.41449(12) 0.0469 1.0000 Uiso
H441 H 0.2829(2) 0.14358(14) 0.41926(11) 0.0410 1.0000 Uiso
C46 C -0.2248(2) 0.23296(18) 0.24950(15) 0.0482 1.0000 Uani
H461 H -0.2780(2) 0.24270(18) 0.25055(15) 0.0533 1.0000 Uiso
H462 H -0.1941(2) 0.26212(18) 0.25986(15) 0.0533 1.0000 Uiso
H463 H -0.2163(2) 0.20255(18) 0.26818(15) 0.0533 1.0000 Uiso
C47 C -0.2162(3) 0.2662(2) 0.17065(16) 0.0594 1.0000 Uani
H471 H -0.2690(3) 0.2769(2) 0.17185(16) 0.0620 1.0000 Uiso
H472 H -0.1843(3) 0.2949(2) 0.18066(16) 0.0620 1.0000 Uiso
H473 H -0.2030(3) 0.2571(2) 0.14055(16) 0.0620 1.0000 Uiso
C48 C -0.2522(2) 0.17053(19) 0.18674(19) 0.0637 1.0000 Uani
H481 H -0.3054(2) 0.18019(19) 0.18849(19) 0.0625 1.0000 Uiso
H482 H -0.2429(2) 0.14019(19) 0.20537(19) 0.0625 1.0000 Uiso
H483 H -0.2394(2) 0.16199(19) 0.15647(19) 0.0625 1.0000 Uiso
C501 C -0.0656(5) 0.0563(4) -0.0224(3) 0.0602 0.5807 Uani
H5011 H -0.0177(5) 0.0380(4) -0.0261(3) 0.0746 0.5807 Uiso
H5012 H -0.0949(5) 0.0537(4) -0.0494(3) 0.0746 0.5807 Uiso
H5013 H -0.0938(5) 0.0404(4) 0.0016(3) 0.0746 0.5807 Uiso
C511 C -0.1269(5) 0.1430(5) -0.0049(3) 0.0757 0.5807 Uani
H5111 H -0.1196(5) 0.1800(5) 0.0018(3) 0.0746 0.5807 Uiso
H5112 H -0.1557(5) 0.1396(5) -0.0321(3) 0.0746 0.5807 Uiso
H5113 H -0.1545(5) 0.1263(5) 0.0190(3) 0.0746 0.5807 Uiso
C521 C -0.0039(5) 0.1406(5) -0.0500(3) 0.0683 0.5807 Uani
H5211 H 0.0063(5) 0.1775(5) -0.0440(3) 0.0746 0.5807 Uiso
H5212 H -0.0335(5) 0.1376(5) -0.0768(3) 0.0746 0.5807 Uiso
H5213 H 0.0437(5) 0.1219(5) -0.0535(3) 0.0746 0.5807 Uiso
C502 C -0.1246(6) 0.0872(5) -0.0005(3) 0.0564 0.4193 Uani
H5021 H -0.1090(6) 0.0516(5) 0.0069(3) 0.0746 0.4193 Uiso
H5022 H -0.1522(6) 0.1023(5) 0.0241(3) 0.0746 0.4193 Uiso
H5023 H -0.1572(6) 0.0863(5) -0.0263(3) 0.0746 0.4193 Uiso
C512 C -0.0729(8) 0.1774(5) -0.0235(4) 0.0632 0.4193 Uani
H5121 H -0.0281(8) 0.1984(5) -0.0297(4) 0.0746 0.4193 Uiso
H5122 H -0.1003(8) 0.1927(5) 0.0011(4) 0.0746 0.4193 Uiso
H5123 H -0.1054(8) 0.1767(5) -0.0493(4) 0.0746 0.4193 Uiso
C522 C -0.0120(7) 0.0936(6) -0.0526(3) 0.0609 0.4193 Uani
H5221 H 0.0332(7) 0.1131(6) -0.0607(3) 0.0746 0.4193 Uiso
H5222 H -0.0481(7) 0.0946(6) -0.0768(3) 0.0746 0.4193 Uiso
H5223 H 0.0015(7) 0.0574(6) -0.0463(3) 0.0746 0.4193 Uiso
C54 C 0.2839(2) 0.0049(2) -0.05394(13) 0.0570 1.0000 Uani
H541 H 0.3075(2) -0.0104(2) -0.07987(13) 0.0604 1.0000 Uiso
H542 H 0.2691(2) 0.0409(2) -0.06016(13) 0.0604 1.0000 Uiso
H543 H 0.2393(2) -0.0155(2) -0.04611(13) 0.0604 1.0000 Uiso
C55 C 0.3657(3) -0.0537(2) -0.00668(15) 0.0613 1.0000 Uani
H551 H 0.3874(3) -0.0688(2) -0.03325(15) 0.0651 1.0000 Uiso
H552 H 0.4032(3) -0.0544(2) 0.01675(15) 0.0651 1.0000 Uiso
H553 H 0.3216(3) -0.0741(2) 0.00213(15) 0.0651 1.0000 Uiso
C56 C 0.4124(2) 0.0382(2) -0.02801(14) 0.0596 1.0000 Uani
H561 H 0.4349(2) 0.0238(2) -0.05460(14) 0.0644 1.0000 Uiso
H562 H 0.4491(2) 0.0368(2) -0.00418(14) 0.0644 1.0000 Uiso
H563 H 0.3976(2) 0.0744(2) -0.03318(14) 0.0644 1.0000 Uiso
C58 C 0.6144(2) 0.06329(18) 0.15781(13) 0.0444 1.0000 Uani
H581 H 0.6687(2) 0.05731(18) 0.15588(13) 0.0469 1.0000 Uiso
H582 H 0.6050(2) 0.09750(18) 0.17090(13) 0.0469 1.0000 Uiso
H583 H 0.5925(2) 0.06217(18) 0.12849(13) 0.0469 1.0000 Uiso
C59 C 0.5890(2) -0.03516(17) 0.16543(14) 0.0453 1.0000 Uani
H591 H 0.6429(2) -0.04253(17) 0.16385(14) 0.0496 1.0000 Uiso
H592 H 0.5641(2) -0.06194(17) 0.18308(14) 0.0496 1.0000 Uiso
H593 H 0.5677(2) -0.03521(17) 0.13593(14) 0.0496 1.0000 Uiso
C60 C 0.6150(2) 0.0197(2) 0.23339(13) 0.0511 1.0000 Uani
H601 H 0.6689(2) 0.0126(2) 0.23015(13) 0.0548 1.0000 Uiso
H602 H 0.6080(2) 0.0538(2) 0.24718(13) 0.0548 1.0000 Uiso
H603 H 0.5921(2) -0.0074(2) 0.25165(13) 0.0548 1.0000 Uiso
C62 C 0.3997(2) -0.04741(13) 0.28979(12) 0.0364 1.0000 Uani
H621 H 0.4276(2) -0.07887(13) 0.29785(12) 0.0379 1.0000 Uiso
H622 H 0.4219(2) -0.03207(13) 0.26350(12) 0.0379 1.0000 Uiso
H623 H 0.3471(2) -0.05648(13) 0.28404(12) 0.0379 1.0000 Uiso
C63 C 0.48783(19) 0.00374(16) 0.34318(12) 0.0358 1.0000 Uani
H631 H 0.51229(19) -0.02977(16) 0.34891(12) 0.0420 1.0000 Uiso
H632 H 0.48784(19) 0.02473(16) 0.36990(12) 0.0420 1.0000 Uiso
H633 H 0.51525(19) 0.02225(16) 0.32018(12) 0.0420 1.0000 Uiso
C64 C 0.3621(2) -0.03320(15) 0.36836(12) 0.0372 1.0000 Uani
H641 H 0.3881(2) -0.06584(15) 0.37524(12) 0.0446 1.0000 Uiso
H642 H 0.3628(2) -0.01036(15) 0.39398(12) 0.0446 1.0000 Uiso
H643 H 0.3099(2) -0.04068(15) 0.36022(12) 0.0446 1.0000 Uiso
C66 C 0.0729(2) 0.34024(15) 0.31727(16) 0.0490 1.0000 Uani
H661 H 0.0494(2) 0.37466(15) 0.31514(16) 0.0573 1.0000 Uiso
H662 H 0.0834(2) 0.33228(15) 0.34796(16) 0.0573 1.0000 Uiso
H663 H 0.1200(2) 0.34013(15) 0.30070(16) 0.0573 1.0000 Uiso
C67 C -0.0571(2) 0.29881(18) 0.32717(17) 0.0519 1.0000 Uani
H671 H -0.0813(2) 0.33281(18) 0.32366(17) 0.0625 1.0000 Uiso
H672 H -0.0437(2) 0.29363(18) 0.35790(17) 0.0625 1.0000 Uiso
H673 H -0.0917(2) 0.27129(18) 0.31789(17) 0.0625 1.0000 Uiso
C68 C 0.0003(3) 0.31516(15) 0.24974(15) 0.0451 1.0000 Uani
H681 H -0.0253(3) 0.34892(15) 0.25009(15) 0.0538 1.0000 Uiso
H682 H 0.0481(3) 0.31846(15) 0.23411(15) 0.0538 1.0000 Uiso
H683 H -0.0314(3) 0.28940(15) 0.23500(15) 0.0538 1.0000 Uiso
C81 C 0.008(1) 0.3017(8) 0.0822(6) 0.108(5) 0.5000 Uiso
H811 H -0.006(1) 0.3302(8) 0.1020(6) 0.1880 0.5000 Uiso
H812 H -0.007(1) 0.3106(8) 0.0524(6) 0.1880 0.5000 Uiso
H813 H -0.018(1) 0.2697(8) 0.0912(6) 0.1880 0.5000 Uiso
C82 C 0.0896(11) 0.2908(8) 0.0876(8) 0.105(5) 0.5000 Uiso
H821 H 0.1143(11) 0.3233(8) 0.0788(8) 0.1880 0.5000 Uiso
H822 H 0.1033(11) 0.2824(8) 0.1177(8) 0.1880 0.5000 Uiso
C83 C 0.1275(8) 0.2576(5) 0.0499(4) 0.076(3) 0.5000 Uiso
H831 H 0.1095(8) 0.2636(5) 0.0201(4) 0.1880 0.5000 Uiso
H832 H 0.1079(8) 0.2242(5) 0.0606(4) 0.1880 0.5000 Uiso
C84 C 0.1972(7) 0.2464(5) 0.0509(4) 0.159(4) 1.0000 Uiso
H841 H 0.2165(7) 0.2821(5) 0.0506(4) 0.1880 1.0000 Uiso
H842 H 0.2139(7) 0.2287(5) 0.0775(4) 0.1880 1.0000 Uiso
C85 C 0.2313(7) 0.2143(5) 0.0147(4) 0.151(4) 1.0000 Uiso
H851 H 0.2380(7) 0.2391(5) -0.0093(4) 0.1880 1.0000 Uiso
H852 H 0.1962(7) 0.1869(5) 0.0057(4) 0.1880 1.0000 Uiso
C86 C 0.3019(7) 0.1973(5) 0.0249(4) 0.183(5) 1.0000 Uiso
H861 H 0.3209(7) 0.1793(5) -0.0011(4) 0.1880 1.0000 Uiso
H862 H 0.3377(7) 0.2243(5) 0.0337(4) 0.1880 1.0000 Uiso
H863 H 0.2958(7) 0.1721(5) 0.0487(4) 0.1880 1.0000 Uiso
C181 C -0.0251(13) 0.327(1) 0.0974(8) 0.155(8) 0.5000 Uiso
H1811 H -0.0379(13) 0.328(1) 0.1284(8) 0.1880 0.5000 Uiso
H1812 H -0.0188(13) 0.362(1) 0.0862(8) 0.1880 0.5000 Uiso
H1813 H -0.0656(13) 0.309(1) 0.0813(8) 0.1880 0.5000 Uiso
C182 C 0.0613(19) 0.2984(15) 0.0993(11) 0.210(16) 0.5000 Uiso
H1821 H 0.0970(19) 0.3174(15) 0.1177(11) 0.1880 0.5000 Uiso
H1822 H 0.0502(19) 0.2646(15) 0.1127(11) 0.1880 0.5000 Uiso
C183 C 0.1007(15) 0.2809(12) 0.055(1) 0.178(11) 0.5000 Uiso
H1831 H 0.1113(15) 0.3134(12) 0.040(1) 0.1558 0.5000 Uiso
H1832 H 0.0691(15) 0.2585(12) 0.037(1) 0.1558 0.5000 Uiso
C91 C 0.2066(9) 0.4332(6) 0.3615(6) 0.103(4) 0.5000 Uiso
H911 H 0.1577(9) 0.4284(6) 0.3757(6) 0.1945 0.5000 Uiso
H912 H 0.2248(9) 0.4686(6) 0.3670(6) 0.1945 0.5000 Uiso
H913 H 0.2013(9) 0.4278(6) 0.3300(6) 0.1945 0.5000 Uiso
C92 C 0.2576(12) 0.3962(8) 0.3683(7) 0.131(6) 0.5000 Uiso
H921 H 0.2586(12) 0.4027(8) 0.3998(7) 0.1945 0.5000 Uiso
H922 H 0.2351(12) 0.3619(8) 0.3627(7) 0.1945 0.5000 Uiso
C93 C 0.3333(17) 0.3837(12) 0.360(1) 0.17(1) 0.5000 Uiso
H931 H 0.3632(17) 0.4149(12) 0.366(1) 0.1945 0.5000 Uiso
H932 H 0.3398(17) 0.3737(12) 0.330(1) 0.1945 0.5000 Uiso
C94 C 0.3664(19) 0.3443(14) 0.4002(12) 0.212(14) 0.5000 Uiso
H941 H 0.3448(19) 0.3520(14) 0.4289(12) 0.1945 0.5000 Uiso
H942 H 0.3456(19) 0.3115(14) 0.3892(12) 0.1945 0.5000 Uiso
C95 C 0.428(2) 0.3453(15) 0.3828(11) 0.194(13) 0.5000 Uiso
H951 H 0.447(2) 0.3810(15) 0.3840(11) 0.1945 0.5000 Uiso
H952 H 0.446(2) 0.3283(15) 0.3562(11) 0.1945 0.5000 Uiso
C96 C 0.4503(19) 0.3174(15) 0.4273(12) 0.217(15) 0.5000 Uiso
H961 H 0.5053(19) 0.3179(15) 0.4259(12) 0.1945 0.5000 Uiso
H962 H 0.4337(19) 0.3340(15) 0.4544(12) 0.1945 0.5000 Uiso
H963 H 0.4326(19) 0.2813(15) 0.4265(12) 0.1945 0.5000 Uiso
C191 C 0.232(1) 0.4334(7) 0.3292(6) 0.114(5) 0.5000 Uiso
H1911 H 0.222(1) 0.4593(7) 0.3066(6) 0.1945 0.5000 Uiso
H1912 H 0.225(1) 0.4490(7) 0.3581(6) 0.1945 0.5000 Uiso
H1913 H 0.198(1) 0.4037(7) 0.3257(6) 0.1945 0.5000 Uiso
C192 C 0.272(1) 0.4101(7) 0.3240(6) 0.103(5) 0.5000 Uiso
H1921 H 0.298(1) 0.4436(7) 0.3259(6) 0.1945 0.5000 Uiso
H1922 H 0.272(1) 0.3982(7) 0.2936(6) 0.1945 0.5000 Uiso
C193 C 0.3511(11) 0.3983(8) 0.3367(7) 0.120(6) 0.5000 Uiso
H1931 H 0.3990(11) 0.4136(8) 0.3275(7) 0.1945 0.5000 Uiso
H1932 H 0.3438(11) 0.3648(8) 0.3221(7) 0.1945 0.5000 Uiso
C194 C 0.3697(16) 0.3673(13) 0.376(1) 0.164(9) 0.5000 Uiso
H1941 H 0.3494(16) 0.3958(13) 0.394(1) 0.1945 0.5000 Uiso
H1942 H 0.3424(16) 0.3351(13) 0.383(1) 0.1945 0.5000 Uiso
C195 C 0.4518(12) 0.3573(9) 0.3998(8) 0.125(7) 0.5000 Uiso
H1951 H 0.4734(12) 0.3921(9) 0.4037(8) 0.1945 0.5000 Uiso
H1952 H 0.4751(12) 0.3404(9) 0.3745(8) 0.1945 0.5000 Uiso
C196 C 0.4850(12) 0.3253(7) 0.4371(6) 0.102(5) 0.5000 Uiso
H1961 H 0.5399(12) 0.3242(7) 0.4396(6) 0.2376 0.5000 Uiso
H1962 H 0.4637(12) 0.3415(7) 0.4633(6) 0.2376 0.5000 Uiso
H1963 H 0.4655(12) 0.2898(7) 0.4341(6) 0.2376 0.5000 Uiso

loop_
_atom_site_aniso_label
_atom_site_aniso_U_11
_atom_site_aniso_U_22
_atom_site_aniso_U_33
_atom_site_aniso_U_23
_atom_site_aniso_U_13
_atom_site_aniso_U_12
C1 0.0195(15) 0.0187(13) 0.0253(15) 0.0019(11) 0.0035(12) -0.0027(11)
C2 0.0182(14) 0.0216(14) 0.0239(15) 0.0003(12) 0.0019(12) -0.0005(12)
C3 0.0185(14) 0.0215(14) 0.0240(15) 0.0011(12) 0.0036(12) -0.0006(11)
C4 0.0162(14) 0.0184(14) 0.0249(16) 0.0007(11) 0.0011(12) -0.0006(11)
C5 0.0175(14) 0.0213(14) 0.0218(15) 0.0021(11) 0.0019(12) -0.0022(11)
C6 0.0179(14) 0.0204(14) 0.0240(15) 0.0012(12) 0.0053(12) -0.0014(11)
C7 0.0168(14) 0.0199(14) 0.0298(16) 0.0026(12) 0.0021(12) -0.0005(11)
C8 0.0198(15) 0.0213(14) 0.0345(17) -0.0017(13) 0.0042(13) 0.0006(12)
C10 0.0209(16) 0.0276(16) 0.045(2) -0.0054(14) -0.0002(15) 0.0063(13)
C12 0.0206(15) 0.0232(15) 0.0344(17) 0.0027(13) 0.0024(13) 0.0021(12)
C13 0.0190(14) 0.0259(15) 0.0269(16) 0.0046(12) 0.0012(13) 0.0010(12)
C14 0.0203(15) 0.0229(15) 0.0312(17) 0.0020(13) -0.0018(13) 0.0011(11)
C16 0.0257(16) 0.0417(19) 0.0282(17) 0.0021(14) -0.0030(14) 0.0028(14)
C18 0.0183(15) 0.0324(16) 0.0258(16) 0.0033(13) -0.0002(13) 0.0005(13)
C19 0.0182(14) 0.0268(15) 0.0221(15) -0.0001(12) 0.0010(12) 0.0026(12)
C20 0.0197(15) 0.0299(16) 0.0274(16) 0.0010(13) -0.0003(13) 0.0024(12)
C22 0.0270(16) 0.047(2) 0.0223(16) -0.0035(14) 0.0010(14) 0.0058(14)
C24 0.0215(15) 0.0311(16) 0.0222(16) -0.0023(12) 0.0015(13) 0.0024(13)
C25 0.0184(14) 0.0233(14) 0.0231(15) -0.0016(12) 0.0021(12) 0.0002(11)
C26 0.0204(14) 0.0275(15) 0.0214(15) -0.0010(12) 0.0001(12) 0.0032(12)
C28 0.0191(15) 0.0324(16) 0.0244(15) -0.0030(13) 0.0002(13) 0.0063(12)
C30 0.0177(14) 0.0228(14) 0.0245(15) -0.0004(12) 0.0015(12) 0.0026(11)
C31 0.0173(14) 0.0221(14) 0.0214(15) -0.0002(11) 0.0045(12) -0.0037(11)
C32 0.0176(14) 0.0237(14) 0.0203(14) 0.0007(12) 0.0024(12) -0.0029(11)
C33 0.0177(14) 0.0296(16) 0.0240(15) 0.0015(12) 0.0019(12) -0.0009(12)
C35 0.0230(15) 0.0328(17) 0.0227(16) -0.0008(13) 0.0045(13) -0.0033(13)
C36 0.0187(14) 0.0255(15) 0.0234(16) 0.0008(12) 0.0053(12) -0.0040(12)
C37 0.0185(14) 0.0233(15) 0.0256(15) -0.0000(12) 0.0073(12) -0.0027(11)
C38 0.0213(15) 0.0248(15) 0.0245(15) -0.0014(12) 0.0060(13) -0.0051(12)
C39 0.0258(16) 0.0334(16) 0.0274(16) -0.0051(14) 0.0054(14) -0.0007(13)
C41 0.0218(16) 0.0281(16) 0.0349(17) -0.0060(14) 0.0099(14) -0.0010(12)
C42 0.0198(14) 0.0241(15) 0.0279(16) 0.0011(12) 0.0080(13) 0.0014(12)
C45 0.0233(17) 0.043(2) 0.056(2) -0.0141(18) 0.0002(16) 0.0122(15)
C49 0.0330(19) 0.062(3) 0.0304(19) -0.0029(17) -0.0086(16) 0.0109(17)
C53 0.0271(17) 0.077(3) 0.0235(17) -0.0113(17) -0.0031(15) 0.0155(18)
C57 0.0193(16) 0.056(2) 0.0253(17) -0.0063(15) 0.0016(13) 0.0132(15)
C61 0.0239(16) 0.0316(17) 0.0279(16) 0.0069(13) -0.0006(14) 0.0036(13)
C65 0.0325(18) 0.0280(17) 0.045(2) -0.0101(15) 0.0019(16) 0.0037(14)
C9 0.0223(15) 0.0247(15) 0.0387(18) -0.0044(13) 0.0073(14) 0.0044(12)
C11 0.0218(16) 0.0292(16) 0.0370(19) -0.0015(13) -0.0019(14) 0.0086(13)
C15 0.0202(15) 0.0354(18) 0.0337(18) 0.0058(14) -0.0008(14) 0.0060(13)
C17 0.0277(17) 0.0397(18) 0.0267(17) 0.0010(14) -0.0007(14) 0.0050(14)
C21 0.0236(16) 0.0434(19) 0.0252(17) -0.0014(14) -0.0007(13) 0.0041(14)
C23 0.0197(15) 0.0444(19) 0.0254(16) -0.0031(14) 0.0003(13) 0.0083(14)
C27 0.0211(15) 0.0358(17) 0.0232(16) -0.0032(13) 0.0021(13) 0.0066(13)
C29 0.0201(15) 0.0268(15) 0.0235(15) 0.0010(12) 0.0000(12) 0.0043(12)
C34 0.0239(16) 0.0357(17) 0.0221(15) 0.0030(13) -0.0003(13) -0.0038(13)
C40 0.0314(17) 0.0335(17) 0.0301(17) -0.0101(14) 0.0085(15) 0.0020(14)
C43 0.0382(19) 0.042(2) 0.0263(17) -0.0088(14) 0.0069(15) 0.0041(16)
C44 0.0303(17) 0.0421(19) 0.0223(16) -0.0030(14) 0.0025(14) -0.0001(15)
C46 0.0224(17) 0.056(2) 0.066(3) -0.012(2) 0.0045(18) 0.0108(16)
C47 0.043(2) 0.070(3) 0.065(3) -0.014(2) -0.008(2) 0.038(2)
C48 0.0176(18) 0.070(3) 0.103(4) -0.039(3) 0.003(2) 0.0065(18)
C501 0.045(4) 0.081(6) 0.054(5) -0.020(4) -0.023(4) -0.002(4)
C511 0.051(5) 0.124(9) 0.053(5) -0.024(5) -0.029(4) 0.038(6)
C521 0.068(6) 0.105(8) 0.032(4) 0.013(5) -0.014(4) 0.007(6)
C502 0.041(6) 0.087(8) 0.041(5) -0.004(5) -0.013(5) -0.010(5)
C512 0.071(8) 0.063(7) 0.055(7) 0.008(5) -0.036(6) 0.025(6)
C522 0.064(7) 0.092(9) 0.027(5) -0.005(5) -0.021(5) 0.028(7)
C54 0.043(2) 0.105(4) 0.0225(19) -0.018(2) 0.0005(17) 0.025(2)
C55 0.055(3) 0.086(3) 0.043(2) -0.032(2) -0.004(2) 0.027(2)
C56 0.035(2) 0.110(4) 0.034(2) -0.005(2) 0.0082(18) 0.007(2)
C58 0.0222(17) 0.067(3) 0.044(2) -0.0093(19) 0.0055(16) -0.0004(17)
C59 0.035(2) 0.059(2) 0.042(2) -0.0062(18) -0.0026(17) 0.0256(18)
C60 0.0250(18) 0.094(3) 0.035(2) -0.017(2) -0.0050(16) 0.021(2)
C62 0.043(2) 0.0264(16) 0.0399(19) 0.0041(14) 0.0008(17) 0.0044(15)
C63 0.0269(17) 0.046(2) 0.0341(18) 0.0052(16) -0.0020(15) 0.0062(15)
C64 0.0324(18) 0.0431(19) 0.0362(19) 0.0113(15) 0.0031(16) 0.0051(15)
C66 0.047(2) 0.0324(19) 0.067(3) -0.0100(18) -0.000(2) -0.0002(17)
C67 0.038(2) 0.049(2) 0.069(3) -0.021(2) 0.012(2) 0.0130(18)
C68 0.047(2) 0.0262(17) 0.062(3) -0.0012(16) -0.003(2) 0.0065(16)

loop_
_atom_type_symbol
_atom_type_scat_dispersion_real
_atom_type_scat_dispersion_imag
_atom_type_scat_Cromer_Mann_a1
_atom_type_scat_Cromer_Mann_b1
_atom_type_scat_Cromer_Mann_a2
_atom_type_scat_Cromer_Mann_b2
_atom_type_scat_Cromer_Mann_a3
_atom_type_scat_Cromer_Mann_b3
_atom_type_scat_Cromer_Mann_a4
_atom_type_scat_Cromer_Mann_b4
_atom_type_scat_Cromer_Mann_c
_atom_type_scat_source
'C   ' 0.0181 0.0091 2.3100 20.8439 1.0200 10.2075 1.5886 0.5687 0.8650 51.6512 0.2156 International_Tables_Vol_IV_Table_2.2B
'H   ' 0.0000 0.0000 0.4930 10.5109 0.3229 26.1257 0.1402 3.1424 0.0408 57.7997 0.0030 International_Tables_Vol_IV_Table_2.2B

loop_
_geom_angle_atom_site_label_1
_geom_angle_atom_site_label_2
_geom_angle_atom_site_label_3
_geom_angle
_geom_angle_publ_flag
C2 C1 C6 120.3(3) yes
C2 C1 C7 120.7(3) yes
C6 C1 C7 118.9(3) yes
C1 C2 C3 120.2(3) yes
C1 C2 C13 120.0(3) yes
C3 C2 C13 119.8(3) yes
C2 C3 C4 119.5(3) yes
C2 C3 C19 120.6(3) yes
C4 C3 C19 119.9(3) yes
C3 C4 C5 120.2(3) yes
C3 C4 C25 120.4(3) yes
C5 C4 C25 119.2(3) yes
C4 C5 C6 120.0(3) yes
C4 C5 C31 119.9(3) yes
C6 C5 C31 120.1(3) yes
C1 C6 C5 119.5(3) yes
C1 C6 C37 120.4(3) yes
C5 C6 C37 119.9(3) yes
C1 C7 C8 120.0(3) yes
C1 C7 C12 120.0(3) yes
C8 C7 C12 119.9(3) yes
C7 C8 C42 120.2(3) yes
C7 C8 C9 118.4(3) yes
C42 C8 C9 121.2(3) yes
C45 C10 C9 122.5(3) yes
C45 C10 C11 119.1(3) yes
C9 C10 C11 118.3(3) yes
C7 C12 C14 119.4(3) yes
C7 C12 C11 118.4(3) yes
C14 C12 C11 122.1(3) yes
C2 C13 C14 119.9(3) yes
C2 C13 C18 120.2(3) yes
C14 C13 C18 119.8(3) yes
C12 C14 C13 119.5(3) yes
C12 C14 C15 122.2(3) yes
C13 C14 C15 118.3(3) yes
C49 C16 C15 121.4(3) yes
C49 C16 C17 120.8(3) yes
C15 C16 C17 117.8(3) yes
C13 C18 C20 119.5(3) yes
C13 C18 C17 119.1(3) yes
C20 C18 C17 121.5(3) yes
C3 C19 C20 120.3(3) yes
C3 C19 C24 120.1(3) yes
C20 C19 C24 119.5(3) yes
C18 C20 C19 119.3(3) yes
C18 C20 C21 122.0(3) yes
C19 C20 C21 118.7(3) yes
C53 C22 C21 122.4(3) yes
C53 C22 C23 119.8(3) yes
C21 C22 C23 117.8(3) yes
C19 C24 C26 119.2(3) yes
C19 C24 C23 118.7(3) yes
C26 C24 C23 122.0(3) yes
C4 C25 C26 120.0(3) yes
C4 C25 C30 120.1(3) yes
C26 C25 C30 119.8(3) yes
C24 C26 C25 119.2(3) yes
C24 C26 C27 122.1(3) yes
C25 C26 C27 118.7(3) yes
C57 C28 C27 119.5(3) yes
C57 C28 C29 122.1(3) yes
C27 C28 C29 118.4(3) yes
C25 C30 C32 120.2(3) yes
C25 C30 C29 118.1(3) yes
C32 C30 C29 121.3(3) yes
C5 C31 C32 120.5(3) yes
C5 C31 C36 118.3(3) yes
C32 C31 C36 121.2(3) yes
C30 C32 C31 116.2(3) yes
C30 C32 C33 125.7(3) yes
C31 C32 C33 118.1(3) yes
C32 C33 C61 126.2(3) yes
C32 C33 C34 116.7(3) yes
C61 C33 C34 116.6(3) yes
C36 C35 C34 118.0(3) yes
C36 C35 C44 118.5(3) yes
C34 C35 C44 123.3(3) yes
C31 C36 C35 118.7(3) yes
C31 C36 C38 121.1(3) yes
C35 C36 C38 120.1(3) yes
C6 C37 C38 118.8(3) yes
C6 C37 C42 120.4(3) yes
C38 C37 C42 120.7(3) yes
C36 C38 C37 120.9(3) yes
C36 C38 C39 120.0(3) yes
C37 C38 C39 119.2(3) yes
C38 C39 C40 117.9(3) yes
C38 C39 C43 118.7(3) yes
C40 C39 C43 123.3(3) yes
C42 C41 C65 126.7(3) yes
C42 C41 C40 116.6(3) yes
C65 C41 C40 116.2(3) yes
C8 C42 C37 116.1(3) yes
C8 C42 C41 125.4(3) yes
C37 C42 C41 118.5(3) yes
C10 C45 C46 111.5(3) yes
C10 C45 C47 108.5(3) yes
C46 C45 C47 108.8(3) yes
C10 C45 C48 109.6(3) yes
C46 C45 C48 108.0(4) yes
C47 C45 C48 110.5(4) yes
C16 C49 C501 107.4(4) yes
C16 C49 C511 113.7(4) yes
C501 C49 C511 106.7(6) yes
C16 C49 C521 108.3(4) yes
C501 C49 C521 107.4(6) yes
C511 C49 C521 113.0(7) yes
C16 C49 C502 109.3(5) yes
C501 C49 C502 55.0(6) yes
C511 C49 C502 55.2(7) yes
C521 C49 C502 141.9(6) yes
C16 C49 C512 108.0(5) yes
C501 C49 C512 144.2(5) yes
C511 C49 C512 53.0(7) yes
C521 C49 C512 65.9(7) yes
C502 C49 C512 107.2(7) yes
C16 C49 C522 115.5(5) yes
C501 C49 C522 61.8(7) yes
C511 C49 C522 130.7(6) yes
C521 C49 C522 46.0(6) yes
C502 C49 C522 110.0(8) yes
C512 C49 C522 106.5(8) yes
C22 C53 C54 112.0(3) yes
C22 C53 C55 109.7(3) yes
C54 C53 C55 108.8(4) yes
C22 C53 C56 107.7(3) yes
C54 C53 C56 108.9(4) yes
C55 C53 C56 109.7(4) yes
C28 C57 C58 107.9(3) yes
C28 C57 C59 109.7(3) yes
C58 C57 C59 109.9(3) yes
C28 C57 C60 112.5(3) yes
C58 C57 C60 109.0(3) yes
C59 C57 C60 107.9(3) yes
C33 C61 C62 114.0(3) yes
C33 C61 C63 112.6(3) yes
C62 C61 C63 111.2(3) yes
C33 C61 C64 107.2(3) yes
C62 C61 C64 104.6(3) yes
C63 C61 C64 106.6(3) yes
C41 C65 C66 106.9(3) yes
C41 C65 C67 111.7(3) yes
C66 C65 C67 107.8(3) yes
C41 C65 C68 114.4(3) yes
C66 C65 C68 104.0(3) yes
C67 C65 C68 111.4(3) yes
C8 C9 C10 121.8(3) yes
C8 C9 H91 119.3(2) no
C10 C9 H91 118.88(19) no
C10 C11 C12 122.0(3) yes
C10 C11 H111 118.94(19) no
C12 C11 H111 119.1(2) no
C14 C15 C16 122.9(3) yes
C14 C15 H151 118.76(18) no
C16 C15 H151 118.38(19) no
C16 C17 C18 122.1(3) yes
C16 C17 H171 118.5(2) no
C18 C17 H171 119.36(19) no
C20 C21 C22 122.5(3) yes
C20 C21 H211 118.42(18) no
C22 C21 H211 119.11(19) no
C22 C23 C24 122.7(3) yes
C22 C23 H231 118.45(19) no
C24 C23 H231 118.85(18) no
C26 C27 C28 122.2(3) yes
C26 C27 H271 119.13(18) no
C28 C27 H271 118.64(18) no
C28 C29 C30 122.1(3) yes
C28 C29 H291 119.15(18) no
C30 C29 H291 118.80(18) no
C33 C34 C35 124.2(3) yes
C33 C34 H341 117.50(18) no
C35 C34 H341 118.30(18) no
C39 C40 C41 124.4(3) yes
C39 C40 H401 117.64(19) no
C41 C40 H401 118.00(18) no
C39 C43 C44 121.3(3) yes
C39 C43 H431 119.02(19) no
C44 C43 H431 119.7(2) no
C35 C44 C43 121.1(3) yes
C35 C44 H441 118.76(19) no
C43 C44 H441 120.1(2) no
C45 C46 H461 109.95(19) no
C45 C46 H462 110.3(2) no
H461 C46 H462 109.435 no
C45 C46 H463 108.1(2) no
H461 C46 H463 109.487 no
H462 C46 H463 109.529 no
C45 C47 H471 110.7(2) no
C45 C47 H472 108.2(2) no
H471 C47 H472 109.433 no
C45 C47 H473 109.5(2) no
H471 C47 H473 109.480 no
H472 C47 H473 109.487 no
C45 C48 H481 109.68(19) no
C45 C48 H482 110.7(3) no
H481 C48 H482 109.486 no
C45 C48 H483 108.0(3) no
H481 C48 H483 109.481 no
H482 C48 H483 109.440 no
C49 C501 H5011 109.5(3) no
C49 C501 H5012 109.8(3) no
H5011 C501 H5012 109.463 no
C49 C501 H5013 109.2(4) no
H5011 C501 H5013 109.440 no
H5012 C501 H5013 109.471 no
C49 C501 C502 60.7(6) yes
H5011 C501 C502 158.1(5) no
H5012 C501 C502 92.4(5) no
H5013 C501 C502 61.2(6) no
C49 C501 H5021 92.7(8) no
H5011 C501 H5021 127.2(7) no
H5012 C501 H5021 106.5(6) no
H5013 C501 H5021 19.9(8) no
C502 C501 H5021 41.4(5) no
C49 C501 C522 57.1(6) yes
H5011 C501 C522 73.1(5) no
H5012 C501 C522 82.7(4) no
H5013 C501 C522 165.0(5) no
C502 C501 C522 110.8(9) yes
H5021 C501 C522 149.5(10) no
C501 H5011 H5223 98.6(10) no
C501 H5013 C502 78.3(6) no
C501 H5013 H5021 109.1(21) no
C502 H5013 H5021 31.0(16) no
C49 C511 H5111 109.0(5) no
C49 C511 H5112 108.9(3) no
H5111 C511 H5112 109.466 no
C49 C511 H5113 110.5(5) no
H5111 C511 H5113 109.505 no
H5112 C511 H5113 109.471 no
C49 C511 C502 63.6(6) yes
H5111 C511 C502 160.1(5) no
H5112 C511 C502 90.4(5) no
H5113 C511 C502 60.6(6) no
C49 C511 C512 67.4(6) yes
H5111 C511 C512 52.6(7) no
H5112 C511 C512 93.9(5) no
H5113 C511 C512 155.2(6) no
C502 C511 C512 129.5(9) yes
C511 H5111 C512 84.2(8) no
C511 H5111 H5122 139.0(19) no
C512 H5111 H5122 58.8(17) no
C511 H5113 C502 77.8(8) no
C511 H5113 H5022 125.1(14) no
C502 H5113 H5022 48.0(10) no
C49 C521 H5211 109.1(5) no
C49 C521 H5212 109.1(4) no
H5211 C521 H5212 109.466 no
C49 C521 H5213 110.1(4) no
H5211 C521 H5213 109.513 no
H5212 C521 H5213 109.463 no
C49 C521 C512 59.3(6) yes
H5211 C521 C512 61.5(6) no
H5212 C521 C512 93.2(4) no
H5213 C521 C512 157.4(4) no
C49 C521 C522 66.8(7) yes
H5211 C521 C522 172.0(6) no
H5212 C521 C522 78.5(6) no
H5213 C521 C522 66.9(8) no
C512 C521 C522 118.9(10) yes
C49 C521 H5221 108.3(10) no
H5211 C521 H5221 127.4(10) no
H5212 C521 H5221 91.3(7) no
H5213 C521 H5221 21.0(9) no
C512 C521 H5221 167.7(11) no
C522 C521 H5221 50.9(7) no
C521 H5213 C522 65.9(7) no
C521 H5213 H5221 86.0(24) no
C522 H5213 H5221 40.5(21) no
C49 C502 C501 64.4(6) yes
C49 C502 H5013 95.9(8) no
C501 C502 H5013 40.5(4) no
C49 C502 C511 61.1(6) yes
C501 C502 C511 120.8(9) yes
H5013 C502 C511 157.0(10) no
C49 C502 H5113 93.6(9) no
C501 C502 H5113 157.7(11) no
H5013 C502 H5113 149.4(11) no
C511 C502 H5113 41.6(5) no
C49 C502 H5021 105.3(5) no
C501 C502 H5021 53.4(6) no
H5013 C502 H5021 13.0(6) no
C511 C502 H5021 163.0(5) no
H5113 C502 H5021 137.7(7) no
C49 C502 H5022 112.8(5) no
C501 C502 H5022 156.7(5) no
H5013 C502 H5022 122.1(6) no
C511 C502 H5022 70.3(6) no
H5113 C502 H5022 28.9(8) no
C49 C502 H5023 110.2(4) no
C501 C502 H5023 92.4(5) no
H5013 C502 H5023 105.3(5) no
C511 C502 H5023 86.0(5) no
H5113 C502 H5023 98.4(6) no
H5021 C502 H5022 109.499 no
H5021 C502 H5023 109.454 no
H5022 C502 H5023 109.478 no
C501 H5021 H5013 51.0(16) no
C501 H5021 C502 85.2(8) no
H5013 H5021 C502 136.0(21) no
H5113 H5022 C502 103.1(14) no
C49 C512 C511 59.6(6) yes
C49 C512 H5111 94.6(10) no
C511 C512 H5111 43.2(6) no
C49 C512 C521 54.8(5) yes
C511 C512 C521 108.9(9) yes
H5111 C512 C521 149.3(11) no
C49 C512 H5121 111.0(5) no
C511 C512 H5121 165.2(5) no
H5111 C512 H5121 133.9(8) no
C521 C512 H5121 68.7(6) no
C49 C512 H5122 109.0(5) no
C511 C512 H5122 66.8(7) no
H5111 C512 H5122 24.4(8) no
C521 C512 H5122 157.4(4) no
H5121 C512 H5122 109.436 no
C49 C512 H5123 108.5(4) no
C511 C512 H5123 85.0(5) no
H5111 C512 H5123 96.9(7) no
C521 C512 H5123 91.7(4) no
H5121 C512 H5123 109.468 no
H5122 C512 H5123 109.478 no
H5111 H5122 C512 96.8(20) no
C49 C522 C501 61.1(6) yes
C49 C522 C521 67.2(7) yes
C501 C522 C521 127.7(10) yes
C49 C522 H5213 97.7(9) no
C501 C522 H5213 145.8(9) no
C521 C522 H5213 47.2(6) no
C49 C522 H5221 111.1(6) no
C501 C522 H5221 156.9(4) no
C521 C522 H5221 54.0(8) no
H5213 C522 H5221 14.1(6) no
C49 C522 H5222 109.0(4) no
C501 C522 H5222 93.5(4) no
C521 C522 H5222 95.8(6) no
H5213 C522 H5222 119.7(6) no
H5221 C522 H5222 109.465 no
C49 C522 H5223 108.3(6) no
C501 C522 H5223 58.4(5) no
C521 C522 H5223 154.0(7) no
H5213 C522 H5223 111.6(7) no
H5221 C522 H5223 109.515 no
H5222 C522 H5223 109.460 no
C521 H5221 H5213 73.0(23) no
C521 H5221 C522 75.0(10) no
H5213 H5221 C522 125.4(26) no
H5011 H5223 C522 126.2(10) no
C53 C54 H541 109.36(19) no
C53 C54 H542 109.6(3) no
H541 C54 H542 109.499 no
C53 C54 H543 109.4(3) no
H541 C54 H543 109.436 no
H542 C54 H543 109.518 no
C53 C55 H551 110.2(2) no
C53 C55 H552 109.2(2) no
H551 C55 H552 109.475 no
C53 C55 H553 109.0(2) no
H551 C55 H553 109.439 no
H552 C55 H553 109.466 no
C53 C56 H561 108.9(2) no
C53 C56 H562 109.2(2) no
H561 C56 H562 109.474 no
C53 C56 H563 110.4(2) no
H561 C56 H563 109.497 no
H562 C56 H563 109.461 no
C57 C58 H581 110.26(19) no
C57 C58 H582 109.2(2) no
H581 C58 H582 109.475 no
C57 C58 H583 108.91(19) no
H581 C58 H583 109.472 no
H582 C58 H583 109.462 no
C57 C59 H591 109.44(19) no
C57 C59 H592 109.8(2) no
H591 C59 H592 109.445 no
C57 C59 H593 109.20(19) no
H591 C59 H593 109.473 no
H592 C59 H593 109.468 no
C57 C60 H601 109.46(18) no
C57 C60 H602 109.2(2) no
H601 C60 H602 109.479 no
C57 C60 H603 109.7(2) no
H601 C60 H603 109.447 no
H602 C60 H603 109.529 no
C61 C62 H621 110.10(17) no
C61 C62 H622 108.63(18) no
H621 C62 H622 109.502 no
C61 C62 H623 109.68(18) no
H621 C62 H623 109.432 no
H622 C62 H623 109.482 no
C61 C63 H631 109.53(19) no
C61 C63 H632 109.08(19) no
H631 C63 H632 109.516 no
C61 C63 H633 109.76(18) no
H631 C63 H633 109.510 no
H632 C63 H633 109.431 no
C61 C64 H641 108.84(18) no
C61 C64 H642 110.22(19) no
H641 C64 H642 109.518 no
C61 C64 H643 109.32(18) no
H641 C64 H643 109.436 no
H642 C64 H643 109.485 no
C65 C66 H661 109.5(2) no
C65 C66 H662 108.3(2) no
H661 C66 H662 109.482 no
C65 C66 H663 110.6(2) no
H661 C66 H663 109.456 no
H662 C66 H663 109.478 no
C65 C67 H671 109.4(2) no
C65 C67 H672 109.1(2) no
H671 C67 H672 109.472 no
C65 C67 H673 109.9(2) no
H671 C67 H673 109.532 no
H672 C67 H673 109.452 no
C65 C68 H681 109.34(19) no
C65 C68 H682 109.3(2) no
H681 C68 H682 109.446 no
C65 C68 H683 109.8(2) no
H681 C68 H683 109.527 no
H682 C68 H683 109.473 no
H811 C81 H812 109.442 no
H811 C81 H813 109.529 no
H812 C81 H813 109.486 no
H811 C81 C82 108.5(11) no
H812 C81 C82 114.1(11) no
H813 C81 C82 105.7(10) no
H811 C81 C181 22.0(19) no
H812 C81 C181 97.3(20) no
H813 C81 C181 98.0(20) no
C82 C81 C181 130.4(24) yes
H811 C81 H1813 69.8(13) no
H812 C81 H1813 71.2(15) no
H813 C81 H1813 70.7(15) no
C82 C81 H1813 174.6(22) no
C181 C81 H1813 47.8(12) no
H811 C81 C182 89.0(22) no
H812 C81 C182 134.5(21) no
H813 C81 C182 102.1(24) no
C82 C81 C182 23.0(19) yes
C181 C81 C182 110.0(29) yes
H1813 C81 C182 152.5(27) no
C81 H811 C181 79.5(39) no
C81 C82 H821 104.4(10) no
C81 C82 H822 112.8(11) no
H821 C82 H822 109.475 no
C81 C82 C83 115.9(16) yes
H821 C82 C83 94.0(9) no
H822 C82 C83 117.5(9) no
C81 C82 C182 41.1(38) yes
H821 C82 C182 104.1(48) no
H822 C82 C182 74.7(42) no
C83 C82 C182 153.5(50) yes
C81 C82 H1821 95.0(21) no
H821 C82 H1821 70.2(25) no
H822 C82 H1821 49.5(25) no
C83 C82 H1821 148.3(25) no
C182 C82 H1821 57.9(33) no
C81 C82 H1822 67.5(19) no
H821 C82 H1822 152.2(21) no
H822 C82 H1822 55.6(22) no
C83 C82 H1822 113.6(26) no
C182 C82 H1822 51.7(35) no
C81 C82 C183 97.3(23) yes
H821 C82 C183 82.1(23) no
H822 C82 C183 142.8(20) no
C83 C82 C183 25.4(18) yes
C182 C82 C183 138.5(51) yes
H1821 C82 H1822 83.7(26) no
H1821 C82 C183 151.7(41) no
H1822 C82 C183 124.5(36) no
C82 H821 C182 28.9(20) no
C82 H821 C183 51.0(15) no
C182 H821 C183 74.3(25) no
C82 H822 C182 37.8(20) no
C82 C83 H831 116.9(9) no
C82 C83 H832 94.4(9) no
H831 C83 H832 109.469 no
C82 C83 C84 121.3(13) yes
H831 C83 C84 112.1(8) no
H832 C83 C84 98.1(9) no
C82 C83 C183 34.8(26) yes
H831 C83 C183 82.6(28) no
H832 C83 C183 112.7(27) no
C84 C83 C183 139.5(31) yes
C82 C83 H1832 81.4(18) no
H831 C83 H1832 50.1(19) no
H832 C83 H1832 78.8(19) no
C84 C83 H1832 157.3(22) no
C183 C83 H1832 59.3(20) no
C83 H831 C183 41.5(15) no
C83 C84 H841 97.4(9) no
C83 C84 H842 114.8(8) no
H841 C84 H842 109.500 no
C83 C84 C85 119.9(12) yes
H841 C84 C85 111.5(7) no
H842 C84 C85 103.6(7) no
C84 C85 H851 104.1(7) no
C84 C85 H852 110.0(7) no
H851 C85 H852 109.506 no
C84 C85 C86 112.2(11) yes
H851 C85 C86 105.4(8) no
H852 C85 C86 114.9(8) no
C85 C86 H861 106.4(8) no
C85 C86 H862 115.7(8) no
H861 C86 H862 109.506 no
C85 C86 H863 106.1(8) no
H861 C86 H863 109.422 no
H862 C86 H863 109.515 no
C81 C181 H811 78.5(37) no
C81 C181 H1811 128.1(20) no
H811 C181 H1811 80.5(48) no
C81 C181 H1812 112.2(20) no
H811 C181 H1812 79.1(51) no
H1811 C181 H1812 109.454 no
C81 C181 H1813 84.1(19) no
H811 C181 H1813 162.5(39) no
H1811 C181 H1813 109.475 no
H1812 C181 H1813 109.507 no
C81 C181 C182 37.1(18) yes
H811 C181 C182 43.7(38) no
H1811 C181 C182 101.0(14) no
H1812 C181 C182 107.9(15) no
H1813 C181 C182 119.0(16) no
C81 H1813 C181 48.1(13) no
C81 C182 C82 115.8(51) yes
C81 C182 H821 111.4(34) no
C82 C182 H821 46.9(34) no
C81 C182 H822 159.2(53) no
C82 C182 H822 67.6(37) no
H821 C182 H822 86.2(30) no
C81 C182 C181 32.9(15) yes
C82 C182 C181 144.0(51) yes
H821 C182 C181 115.2(30) no
H822 C182 C181 148.4(31) no
C81 C182 H1821 143.4(23) no
C82 C182 H1821 88.0(44) no
H821 C182 H1821 63.9(20) no
H822 C182 H1821 53.9(30) no
C181 C182 H1821 113.0(16) no
C81 C182 H1822 95.4(24) no
C82 C182 H1822 97.0(48) no
H821 C182 H1822 141.6(20) no
H822 C182 H1822 63.9(30) no
C181 C182 H1822 102.3(15) no
C81 C182 C183 90.0(26) yes
C82 C182 C183 25.8(33) yes
H821 C182 C183 53.7(18) no
H822 C182 C183 91.9(23) no
C181 C182 C183 119.3(24) yes
H1821 C182 H1822 109.499 no
H1821 C182 C183 110.0(17) no
H1822 C182 C183 101.3(17) no
C82 H1821 C182 34.1(20) no
C82 H1822 C182 31.3(20) no
C82 C183 H821 46.9(14) no
C82 C183 C83 119.8(40) yes
H821 C183 C83 129.0(37) no
C82 C183 H831 171.2(39) no
H821 C183 H831 141.8(31) no
C83 C183 H831 55.9(22) no
C82 C183 C182 15.7(20) yes
H821 C183 C182 52.0(21) no
C83 C183 C182 131.3(37) yes
H831 C183 C182 160.9(29) no
C82 C183 H1831 107.1(23) no
H821 C183 H1831 62.3(16) no
C83 C183 H1831 115.9(27) no
H831 C183 H1831 81.5(17) no
C182 C183 H1831 105.1(17) no
C82 C183 H1832 125.1(22) no
H821 C183 H1832 153.7(15) no
C83 C183 H1832 77.3(27) no
H831 C183 H1832 48.0(17) no
C182 C183 H1832 113.4(17) no
H1831 C183 H1832 109.507 no
C83 H1832 C183 43.4(17) no
H911 C91 H912 109.471 no
H911 C91 H913 109.475 no
H912 C91 H913 109.474 no
H911 C91 C92 116.6(12) no
H912 C91 C92 114.3(11) no
H913 C91 C92 96.7(12) no
H911 C91 C191 140.7(14) no
H912 C91 C191 90.8(14) no
H913 C91 C191 31.3(14) no
C92 C91 C191 81.9(17) yes
H911 C91 H1912 136.2(28) no
H912 C91 H1912 28.3(26) no
H913 C91 H1912 88.3(25) no
C92 C91 H1912 99.7(32) no
C191 C91 H1912 64.0(21) no
H911 C91 C192 147.4(8) no
H912 C91 C192 102.1(8) no
H913 C91 C192 50.5(8) no
C92 C91 C192 53.4(11) yes
C191 C91 C192 28.5(12) yes
H1912 C91 C192 74.2(25) no
C91 H912 H1912 25.9(23) no
C91 H913 C191 85.0(22) no
C91 H913 H1913 110.6(21) no
C191 H913 H1913 108.9(42) no
C91 C92 H921 92.4(12) no
C91 C92 H922 109.7(11) no
H921 C92 H922 109.469 no
C91 C92 C93 142.1(22) yes
H921 C92 C93 101.1(16) no
H922 C92 C93 99.0(16) no
C91 C92 C191 42.4(10) yes
H921 C92 C191 129.7(11) no
H922 C92 C191 107.0(10) no
C93 C92 C191 106.1(19) yes
C91 C92 C192 78.1(14) yes
H921 C92 C192 152.9(11) no
H922 C92 C192 97.6(11) no
C93 C92 C192 73.8(17) yes
C191 C92 C192 35.7(9) yes
C92 C93 H931 107.5(16) no
C92 C93 H932 109.8(16) no
H931 C93 H932 109.479 no
C92 C93 C94 110.1(22) yes
H931 C93 C94 99.3(15) no
H932 C93 C94 119.5(15) no
C92 C93 C192 53.6(14) yes
H931 C93 C192 98.5(12) no
H932 C93 C192 63.5(12) no
C94 C93 C192 159.1(23) yes
C92 C93 C193 113.2(35) yes
H931 C93 C193 67.0(28) no
H932 C93 C193 43.8(28) no
C94 C93 C193 136.7(35) yes
C192 C93 C193 61.4(25) yes
C92 C93 H1932 112.6(29) no
H931 C93 H1932 113.9(17) no
H932 C93 H1932 7.3(17) no
C94 C93 H1932 112.4(25) no
C192 C93 H1932 69.4(18) no
C92 C93 C194 133.5(39) yes
H931 C93 C194 83.7(31) no
H932 C93 C194 108.0(32) no
C94 C93 C194 24.6(28) yes
C192 C93 C194 171.5(41) yes
C92 C93 H1941 91.3(29) no
H931 C93 H1941 57.1(24) no
H932 C93 H1941 158.3(23) no
C94 C93 H1941 53.7(23) no
C192 C93 H1941 131.3(29) no
C193 C93 H1932 49.8(18) no
C193 C93 C194 112.7(45) yes
H1932 C93 C194 102.3(38) no
C193 C93 H1941 123.5(45) no
H1932 C93 H1941 156.0(35) no
C194 C93 H1941 56.6(22) no
C93 H931 C193 51.5(19) no
C93 H931 C194 46.0(19) no
C193 H931 C194 80.3(30) no
C93 H932 C193 59.9(25) no
C93 H932 H1932 150.7(58) no
C193 H932 H1932 140.9(83) no
C93 C94 H941 113.0(15) no
C93 C94 H942 97.6(15) no
H941 C94 H942 109.474 no
C93 C94 C95 89.1(26) yes
H941 C94 C95 137.9(25) no
H942 C94 C95 101.9(27) no
C93 C94 C194 23.9(26) yes
H941 C94 C194 126.5(36) no
H942 C94 C194 107.2(34) no
C95 C94 C194 65.9(31) yes
C93 C94 H1942 57.3(33) no
H941 C94 H1942 119.5(42) no
H942 C94 H1942 40.5(34) no
C95 C94 H1942 102.6(51) no
C194 C94 H1942 71.0(32) no
C93 C94 C195 101.9(23) yes
H941 C94 C195 110.4(18) no
H942 C94 C195 123.5(17) no
C95 C94 C195 27.6(20) yes
C194 C94 C195 78.4(33) yes
H1942 C94 C195 130.1(52) no
C94 H942 H1942 47.1(45) no
C94 C95 H951 108.4(27) no
C94 C95 H952 130.6(26) no
H951 C95 H952 109.498 no
C94 C95 C96 80.8(25) yes
H951 C95 C96 107.7(21) no
H952 C95 C96 115.5(20) no
C94 C95 C194 45.8(21) yes
H951 C95 C194 82.2(25) no
H952 C95 C194 111.0(24) no
C96 C95 C194 124.8(34) yes
C94 C95 C195 102.4(47) yes
H951 C95 C195 51.9(37) no
H952 C95 C195 125.8(40) no
C96 C95 C195 56.0(32) yes
C194 C95 C195 114.5(53) yes
C94 C95 H1952 167.0(47) no
H951 C95 H1952 79.2(32) no
H952 C95 H1952 52.2(27) no
C96 C95 H1952 86.9(32) no
C194 C95 H1952 147.1(47) no
C195 C95 H1952 73.6(38) no
C95 H951 C195 47.9(30) no
C95 H951 H1951 123.7(34) no
C195 H951 H1951 75.8(35) no
C95 H952 H1952 57.9(36) no
C95 C96 H961 101.9(18) no
C95 C96 H962 117.0(20) no
H961 C96 H962 109.470 no
C95 C96 H963 109.1(21) no
H961 C96 H963 109.456 no
H962 C96 H963 109.507 no
C95 C96 C195 27.5(18) yes
H961 C96 C195 86.7(18) no
H962 C96 C195 101.9(20) no
H963 C96 C195 136.4(20) no
C95 C96 C196 116.5(50) yes
H961 C96 C196 32.1(40) no
H962 C96 C196 77.4(40) no
H963 C96 C196 123.7(40) no
C195 C96 C196 91.7(45) yes
C95 C96 H1962 124.3(36) no
H961 C96 H1962 81.2(18) no
H962 C96 H1962 28.3(19) no
H963 C96 H1962 122.3(22) no
C195 C96 H1962 99.7(34) no
C95 C96 H1963 136.0(49) no
H961 C96 H1963 71.4(30) no
H962 C96 H1963 105.7(35) no
H963 C96 H1963 42.5(29) no
C195 C96 H1963 149.1(50) no
C196 C96 H1962 49.0(29) no
C196 C96 H1963 81.3(41) no
H1962 C96 H1963 98.2(39) no
C96 H961 C196 45.5(43) no
C96 H961 H1961 141.7(37) no
C196 H961 H1961 96.8(64) no
C96 H962 C196 40.3(23) no
C96 H962 H1962 104.0(45) no
C196 H962 H1962 63.7(36) no
C96 H963 H1963 53.0(43) no
C91 C191 H913 63.7(19) no
C91 C191 C92 55.6(14) yes
H913 C191 C92 95.2(27) no
C91 C191 H1911 124.5(15) no
H913 C191 H1911 91.0(26) no
C92 C191 H1911 172.5(10) no
C91 C191 H1912 29.0(14) no
H913 C191 H1912 86.2(23) no
C92 C191 H1912 67.0(11) no
H1911 C191 H1912 109.427 no
C91 C191 H1913 80.7(14) no
H913 C191 H1913 37.9(28) no
C92 C191 H1913 78.0(10) no
H1911 C191 H1913 109.521 no
H1912 C191 H1913 109.502 no
C91 C191 C192 117.8(26) yes
H913 C191 C192 124.9(38) no
C92 C191 C192 62.2(17) yes
H1911 C191 C192 117.1(18) no
H1912 C191 C192 121.3(17) no
C91 C191 H1921 118.9(22) no
H913 C191 H1921 176.8(33) no
C92 C191 H1921 85.3(15) no
H1911 C191 H1921 88.7(13) no
H1912 C191 H1921 96.9(13) no
H1913 C191 C192 87.0(16) no
H1913 C191 H1921 139.5(11) no
C192 C191 H1921 52.7(11) no
C91 H1912 H912 125.9(41) no
C91 H1912 C191 87.0(24) no
H912 H1912 C191 142.2(23) no
H913 H1913 C191 33.2(23) no
H913 H1913 C192 78.4(26) no
C191 H1913 C192 45.2(10) no
C91 C192 C92 48.5(10) yes
C91 C192 C93 97.6(14) yes
C92 C192 C93 52.5(12) yes
C91 C192 C191 33.6(15) yes
C92 C192 C191 82.1(20) yes
C93 C192 C191 128.7(23) yes
C91 C192 H1913 49.8(11) no
C92 C192 H1913 75.8(15) no
C93 C192 H1913 124.2(19) no
C191 C192 H1913 47.8(10) no
C91 C192 H1921 88.6(8) no
C92 C192 H1921 104.2(11) no
C93 C192 H1921 90.2(12) no
C191 C192 H1921 77.6(16) no
H1913 C192 H1921 125.2(10) no
C91 C192 H1922 137.0(8) no
C92 C192 H1922 145.7(11) no
C93 C192 H1922 120.1(12) no
C191 C192 H1922 110.9(17) no
H1913 C192 H1922 89.7(12) no
C91 C192 C193 121.7(14) yes
C92 C192 C193 82.4(15) yes
C93 C192 C193 30.8(12) yes
C191 C192 C193 142.4(22) yes
H1913 C192 C193 154.2(19) no
H1921 C192 H1922 109.483 no
H1921 C192 C193 73.3(10) no
H1922 C192 C193 101.0(10) no
C191 H1921 C192 49.7(11) no
C93 C193 H931 61.5(22) no
C93 C193 H932 76.3(32) no
H931 C193 H932 135.3(41) no
C93 C193 C192 87.8(29) yes
H931 C193 C192 110.3(26) no
H932 C193 C192 80.2(35) no
C93 C193 H1931 136.6(28) no
H931 C193 H1931 84.7(20) no
H932 C193 H1931 121.5(29) no
C192 C193 H1931 131.6(10) no
C93 C193 H1932 87.3(28) no
H931 C193 H1932 143.0(20) no
H932 C193 H1932 12.4(27) no
C192 C193 H1932 86.2(10) no
H1931 C193 H1932 109.492 no
C93 C193 C194 34.6(25) yes
H931 C193 C194 56.9(23) no
H932 C193 C194 80.3(32) no
C192 C193 C194 122.1(19) yes
H1931 C193 C194 104.8(13) no
H1932 C193 C194 86.1(14) no
C93 H1932 H932 22.0(43) no
C93 H1932 C193 42.9(16) no
H932 H1932 C193 26.7(62) no
C93 C194 H931 50.3(20) no
C93 C194 C94 131.4(51) yes
H931 C194 C94 142.0(52) no
C93 C194 C95 156.6(48) yes
H931 C194 C95 125.1(37) no
C94 C194 C95 68.3(30) yes
C93 C194 C193 32.7(24) yes
H931 C194 C193 42.8(18) no
C94 C194 C193 162.6(39) yes
C95 C194 C193 125.4(32) yes
C93 C194 H1941 72.1(33) no
H931 C194 H1941 51.5(22) no
C94 C194 H1941 91.0(36) no
C95 C194 H1941 125.5(25) no
C193 C194 H1941 88.2(15) no
C93 C194 H1942 98.6(30) no
H931 C194 H1942 145.1(19) no
C94 C194 H1942 43.9(32) no
C95 C194 H1942 89.8(24) no
C193 C194 H1942 120.7(13) no
C93 C194 C195 158.8(39) yes
H931 C194 C195 109.7(27) no
C94 C194 C195 67.6(30) yes
C95 C194 C195 24.1(22) yes
C193 C194 C195 129.5(21) yes
H1941 C194 H1942 109.521 no
H1941 C194 C195 101.6(14) no
H1942 C194 C195 102.5(13) no
C93 H1941 C194 51.3(21) no
C94 H1942 H942 92.4(48) no
C94 H1942 C194 65.2(32) no
H942 H1942 C194 145.2(45) no
C94 C195 C95 50.0(34) yes
C94 C195 H951 94.0(35) no
C95 C195 H951 80.2(39) no
C94 C195 C96 79.0(21) yes
C95 C195 C96 96.4(40) yes
H951 C195 C96 172.8(45) no
C94 C195 C194 34.0(14) yes
C95 C195 C194 41.4(37) yes
H951 C195 C194 61.1(32) no
C96 C195 C194 112.3(23) yes
C94 C195 H1951 125.2(16) no
C95 C195 H1951 133.7(37) no
H951 C195 H1951 53.5(30) no
C96 C195 H1951 129.5(20) no
C194 C195 H1951 104.9(14) no
C94 C195 H1952 109.0(18) no
C95 C195 H1952 60.0(40) no
H951 C195 H1952 84.2(37) no
C96 C195 H1952 99.6(20) no
C194 C195 H1952 95.7(14) no
C94 C195 C196 104.8(20) yes
C95 C195 C196 121.6(42) yes
H951 C195 C196 157.4(36) no
C96 C195 C196 28.0(18) yes
C194 C195 C196 138.9(19) yes
H1951 C195 H1952 109.498 no
H1951 C195 C196 104.5(12) no
H1952 C195 C196 100.9(11) no
H951 H1951 C195 50.7(34) no
C95 H1952 H952 69.9(34) no
C95 H1952 C195 46.3(27) no
H952 H1952 C195 116.2(36) no
C96 C196 H961 102.4(68) no
C96 C196 H962 62.4(31) no
H961 C196 H962 164.5(68) no
C96 C196 C195 60.4(37) yes
H961 C196 C195 88.5(50) no
H962 C196 C195 85.9(25) no
C96 C196 H1961 152.1(40) no
H961 C196 H1961 50.5(42) no
H962 C196 H1961 144.1(22) no
C195 C196 H1961 117.4(11) no
C96 C196 H1962 97.5(40) no
H961 C196 H1962 160.0(43) no
H962 C196 H1962 35.2(23) no
C195 C196 H1962 103.6(11) no
H1961 C196 H1962 109.471 no
C96 C196 H1963 52.5(40) no
H961 C196 H1963 81.3(52) no
H962 C196 H1963 86.5(27) no
C195 C196 H1963 107.2(12) no
H1961 C196 H1963 109.452 no
H1962 C196 H1963 109.506 no
H961 H1961 C196 32.7(37) no
C96 H1962 H962 47.6(34) no
C96 H1962 C196 33.4(19) no
H962 H1962 C196 81.1(45) no
C96 H1963 H963 84.5(44) no
C96 H1963 C196 46.1(29) no
H963 H1963 C196 130.5(43) no

loop_
_geom_bond_atom_site_label_1
_geom_bond_atom_site_label_2
_geom_bond_distance
_geom_bond_publ_flag
C1 C2 1.407(4) yes
C1 C6 1.410(4) yes
C1 C7 1.433(4) yes
C2 C3 1.412(4) yes
C2 C13 1.446(4) yes
C3 C4 1.420(4) yes
C3 C19 1.431(4) yes
C4 C5 1.404(4) yes
C4 C25 1.431(4) yes
C5 C6 1.423(4) yes
C5 C31 1.452(4) yes
C6 C37 1.439(4) yes
C7 C8 1.412(4) yes
C7 C12 1.418(5) yes
C8 C42 1.459(5) yes
C8 C9 1.405(4) yes
C10 C45 1.542(4) yes
C10 C9 1.388(5) yes
C10 C11 1.397(5) yes
C12 C14 1.465(4) yes
C12 C11 1.401(4) yes
C13 C14 1.418(4) yes
C13 C18 1.411(4) yes
C14 C15 1.399(5) yes
C16 C49 1.534(5) yes
C16 C15 1.388(5) yes
C16 C17 1.389(5) yes
C18 C20 1.473(4) yes
C18 C17 1.401(5) yes
C19 C20 1.414(4) yes
C19 C24 1.422(4) yes
C20 C21 1.399(5) yes
C22 C53 1.537(5) yes
C22 C21 1.382(5) yes
C22 C23 1.394(5) yes
C24 C26 1.470(4) yes
C24 C23 1.383(4) yes
C25 C26 1.410(4) yes
C25 C30 1.415(4) yes
C26 C27 1.398(4) yes
C28 C57 1.541(4) yes
C28 C27 1.385(4) yes
C28 C29 1.380(4) yes
C30 C32 1.460(4) yes
C30 C29 1.411(4) yes
C31 C32 1.415(4) yes
C31 C36 1.412(4) yes
C32 C33 1.442(4) yes
C33 C61 1.562(4) yes
C33 C34 1.379(4) yes
C35 C36 1.413(4) yes
C35 C34 1.402(5) yes
C35 C44 1.434(4) yes
C36 C38 1.416(4) yes
C37 C38 1.416(5) yes
C37 C42 1.422(4) yes
C38 C39 1.410(4) yes
C39 C40 1.400(5) yes
C39 C43 1.430(5) yes
C41 C42 1.432(4) yes
C41 C65 1.562(5) yes
C41 C40 1.390(5) yes
C45 C46 1.530(6) yes
C45 C47 1.528(6) yes
C45 C48 1.524(6) yes
C49 C501 1.576(9) yes
C49 C511 1.490(9) yes
C49 C521 1.52(1) yes
C49 C502 1.524(11) yes
C49 C512 1.596(11) yes
C49 C522 1.511(11) yes
C53 C54 1.513(5) yes
C53 C55 1.520(7) yes
C53 C56 1.545(6) yes
C57 C58 1.526(6) yes
C57 C59 1.527(5) yes
C57 C60 1.535(5) yes
C61 C62 1.543(5) yes
C61 C63 1.533(5) yes
C61 C64 1.548(5) yes
C65 C66 1.553(5) yes
C65 C67 1.521(5) yes
C65 C68 1.547(6) yes
C9 H91 0.949 no
C11 H111 0.949 no
C15 H151 0.949 no
C17 H171 0.949 no
C21 H211 0.949 no
C23 H231 0.949 no
C27 H271 0.949 no
C29 H291 0.949 no
C34 H341 0.949 no
C40 H401 0.949 no
C43 C44 1.349(5) yes
C43 H431 0.949 no
C44 H441 0.949 no
C46 H461 0.949 no
C46 H462 0.950 no
C46 H463 0.950 no
C47 H471 0.949 no
C47 H472 0.950 no
C47 H473 0.949 no
C48 H481 0.949 no
C48 H482 0.950 no
C48 H483 0.949 no
C501 H5011 0.949 no
C501 H5012 0.949 no
C501 H5013 0.949 no
C501 C502 1.432(15) yes
C501 H5021 1.154(14) no
C501 C522 1.587(17) yes
H5011 H5223 0.837(16) no
H5013 C502 1.281(16) no
H5013 H5021 0.415(15) no
C511 H5111 0.950 no
C511 H5112 0.949 no
C511 H5113 0.949 no
C511 C502 1.398(16) yes
C511 C512 1.380(17) yes
H5111 C512 1.102(16) no
H5111 H5122 0.459(16) no
H5113 C502 1.245(15) no
H5113 H5022 0.619(16) no
C521 H5211 0.950 no
C521 H5212 0.949 no
C521 H5213 0.949 no
C521 C512 1.693(16) yes
C521 C522 1.182(16) yes
C521 H5221 0.990(15) no
H5213 C522 1.191(17) no
H5213 H5221 0.356(15) no
C502 H5021 0.950 no
C502 H5022 0.949 no
C502 H5023 0.949 no
C512 H5121 0.949 no
C512 H5122 0.949 no
C512 H5123 0.949 no
C522 H5221 0.949 no
C522 H5222 0.949 no
C522 H5223 0.950 no
C54 H541 0.949 no
C54 H542 0.950 no
C54 H543 0.949 no
C55 H551 0.949 no
C55 H552 0.949 no
C55 H553 0.949 no
C56 H561 0.949 no
C56 H562 0.949 no
C56 H563 0.950 no
C58 H581 0.949 no
C58 H582 0.950 no
C58 H583 0.949 no
C59 H591 0.949 no
C59 H592 0.950 no
C59 H593 0.949 no
C60 H601 0.949 no
C60 H602 0.950 no
C60 H603 0.950 no
C62 H621 0.950 no
C62 H622 0.949 no
C62 H623 0.949 no
C63 H631 0.950 no
C63 H632 0.949 no
C63 H633 0.949 no
C64 H641 0.950 no
C64 H642 0.949 no
C64 H643 0.949 no
C66 H661 0.950 no
C66 H662 0.949 no
C66 H663 0.949 no
C67 H671 0.950 no
C67 H672 0.949 no
C67 H673 0.950 no
C68 H681 0.950 no
C68 H682 0.949 no
C68 H683 0.950 no
C81 H811 0.950 no
C81 H812 0.949 no
C81 H813 0.950 no
C81 C82 1.45(3) yes
C81 C181 0.95(2) yes
C81 H1813 1.27(3) no
C81 C182 1.06(3) yes
H811 C181 0.36(3) no
C82 H821 0.950 no
C82 H822 0.949 no
C82 C83 1.54(3) yes
C82 C182 0.63(3) yes
C82 H1821 1.12(4) no
C82 H1822 1.20(5) no
C82 C183 1.01(3) yes
H821 C182 1.26(5) no
H821 C183 1.29(4) no
H822 C182 0.99(4) no
C83 H831 0.949 no
C83 H832 0.950 no
C83 C84 1.233(15) yes
C83 C183 0.76(3) yes
C83 H1832 1.08(3) no
H831 C183 1.14(4) no
C84 H841 0.950 no
C84 H842 0.949 no
C84 C85 1.460(13) yes
C85 H851 0.950 no
C85 H852 0.950 no
C85 C86 1.324(13) yes
C86 H861 0.949 no
C86 H862 0.950 no
C86 H863 0.950 no
C181 H1811 0.949 no
C181 H1812 0.950 no
C181 H1813 0.949 no
C181 C182 1.65(3) yes
C182 H1821 0.949 no
C182 H1822 0.950 no
C182 C183 1.54(3) yes
C183 H1831 0.950 no
C183 H1832 0.949 no
C91 H911 0.949 no
C91 H912 0.950 no
C91 H913 0.949 no
C91 C92 1.29(2) yes
C91 C191 1.05(2) yes
C91 H1912 0.51(3) no
C91 C192 1.68(2) yes
H912 H1912 0.56(3) no
H913 C191 0.55(3) no
H913 H1913 0.62(3) no
C92 H921 0.949 no
C92 H922 0.950 no
C92 C93 1.36(3) yes
C92 C191 1.55(3) yes
C92 C192 1.38(2) yes
C93 H931 0.950 no
C93 H932 0.949 no
C93 C94 1.64(3) yes
C93 C192 1.65(3) yes
C93 C193 0.85(3) yes
C93 H1932 1.24(4) no
C93 C194 0.89(3) yes
C93 H1941 1.08(4) no
H931 C193 0.99(4) no
H931 C194 1.23(4) no
H932 C193 0.68(4) no
H932 H1932 0.32(4) no
C94 H941 0.949 no
C94 H942 0.950 no
C94 C95 1.18(4) yes
C94 C194 0.91(4) yes
C94 H1942 0.70(5) no
C94 C195 1.51(4) yes
H942 H1942 0.62(4) no
C95 H951 0.950 no
C95 H952 0.949 no
C95 C96 1.54(4) yes
C95 C194 1.16(4) yes
C95 C195 0.72(4) yes
C95 H1952 0.86(5) no
H951 C195 0.76(5) no
H951 H1951 0.79(4) no
H952 H1952 0.80(4) no
C96 H961 0.949 no
C96 H962 0.949 no
C96 H963 0.950 no
C96 C195 1.29(4) yes
C96 C196 0.69(4) yes
C96 H1962 1.25(5) no
C96 H1963 0.76(5) no
H961 C196 0.52(5) no
H961 H1961 0.74(4) no
H962 C196 1.05(4) no
H962 H1962 0.61(4) no
H963 H1963 0.65(4) no
C191 H1911 0.950 no
C191 H1912 0.949 no
C191 H1913 0.950 no
C191 C192 0.910(19) yes
C191 H1921 1.17(2) no
H1913 C192 1.28(2) no
C192 H1921 0.950 no
C192 H1922 0.949 no
C192 C193 1.45(2) yes
C193 H1931 0.949 no
C193 H1932 0.950 no
C193 C194 1.44(3) yes
C194 H1941 0.950 no
C194 H1942 0.950 no
C194 C195 1.60(3) yes
C195 H1951 0.950 no
C195 H1952 0.949 no
C195 C196 1.48(3) yes
C196 H1961 0.949 no
C196 H1962 0.949 no
C196 H1963 0.950 no
